data_2236506
loop_
_publ_author_name
'Altamura, Maria'
'Guidi, Antonio'
'Jierry, Loic'
'Paoli, Paola'
'Rossi, Patrizia'

_publ_section_title
;
 Dibenzo[<i>b</i>,<i>f</i>][1,4]thiazepin-11-yl-diethyl-amine
;
_journal_issue 11
_journal_name_full 'Acta Crystallographica Section E'
_journal_page_first o3133
_journal_page_last o3134
_journal_paper_doi 10.1107/S1600536812042328
_journal_volume 68
_journal_year 2012
_chemical_formula_iupac 'C17 H18 N2 S'
_chemical_formula_moiety 'C17 H18 N2 S'
_chemical_formula_sum 'C17 H18 N2 S'
_chemical_formula_weight 282.40
_chemical_name_systematic
;
Dibenzo[<i>b</i>,<i>f</i>][1,4]thiazepin-11-yl-diethyl-amine
;
_space_group_IT_number 14
_space_group_name_Hall '-P 2ybc'
_symmetry_cell_setting monoclinic
_symmetry_space_group_name_Hall '-P 2ybc'
_symmetry_space_group_name_H-M 'P 1 21/c 1'
_atom_sites_solution_hydrogens geom
_atom_sites_solution_primary direct
_atom_sites_solution_secondary difmap
_audit_creation_method SHELXL-97
_cell_angle_alpha 90.00
_cell_angle_beta 102.9520(10)
_cell_angle_gamma 90.00
_cell_formula_units_Z 4
_cell_length_a 12.0137(2)
_cell_length_b 8.22570(10)
_cell_length_c 15.0513(2)
_cell_measurement_reflns_used 3716
_cell_measurement_temperature 150
_cell_measurement_theta_max 64.5690
_cell_measurement_theta_min 3.7677
_cell_volume 1449.54(4)
_computing_cell_refinement
;
CrysAlis CCD (Oxford Diffraction, 2006)
;
_computing_data_collection
;
CrysAlis CCD (Oxford Diffraction, 2006)
;
_computing_data_reduction
;
CrysAlis RED (Oxford Diffraction, 2006)
;
_computing_molecular_graphics 'ORTEP-3 (Farrugia, 1997)'
_computing_publication_material 'PARST (Nardelli, 1995)'
_computing_structure_refinement 'SHELXL97 (Sheldrick, 2008)'
_computing_structure_solution 'SIR92 (Altomare <i>et al.</i>, 1999)'
_diffrn_ambient_temperature 150
_diffrn_detector_area_resol_mean 8.1241
_diffrn_measured_fraction_theta_full 0.969
_diffrn_measured_fraction_theta_max 0.969
_diffrn_measurement_device_type 'Oxford Diffraction XcaliburPX'
_diffrn_measurement_method '\w scans'
_diffrn_radiation_monochromator graphite
_diffrn_radiation_source 'Enhance (Cu) X-ray Source'
_diffrn_radiation_type CuK\a
_diffrn_radiation_wavelength 1.5418
_diffrn_reflns_av_R_equivalents 0.0194
_diffrn_reflns_av_sigmaI/netI 0.0270
_diffrn_reflns_limit_h_max 11
_diffrn_reflns_limit_h_min -13
_diffrn_reflns_limit_k_max 9
_diffrn_reflns_limit_k_min -9
_diffrn_reflns_limit_l_max 17
_diffrn_reflns_limit_l_min -16
_diffrn_reflns_number 6173
_diffrn_reflns_theta_full 64.70
_diffrn_reflns_theta_max 64.70
_diffrn_reflns_theta_min 3.78
_exptl_absorpt_coefficient_mu 1.892
_exptl_absorpt_correction_T_max 0.9448
_exptl_absorpt_correction_T_min 0.7216
_exptl_absorpt_correction_type multi-scan
_exptl_absorpt_process_details
;
(CrysAlis RED; Oxford Diffraction, 2006)
;
_exptl_crystal_colour colourless
_exptl_crystal_density_diffrn 1.294
_exptl_crystal_density_method 'not measured'
_exptl_crystal_description platelet
_exptl_crystal_F_000 600
_exptl_crystal_size_max 0.20
_exptl_crystal_size_mid 0.18
_exptl_crystal_size_min 0.03
_refine_diff_density_max 0.229
_refine_diff_density_min -0.264
_refine_ls_extinction_method none
_refine_ls_goodness_of_fit_ref 1.050
_refine_ls_hydrogen_treatment constr
_refine_ls_matrix_type full
_refine_ls_number_parameters 181
_refine_ls_number_reflns 2364
_refine_ls_number_restraints 0
_refine_ls_restrained_S_all 1.050
_refine_ls_R_factor_all 0.0429
_refine_ls_R_factor_gt 0.0316
_refine_ls_shift/su_max 0.000
_refine_ls_shift/su_mean 0.000
_refine_ls_structure_factor_coef Fsqd
_refine_ls_weighting_details 'calc w=1/[\s^2^(Fo^2^)+(0.0564P)^2^+0.0000P] where P=(Fo^2^+2Fc^2^)/3'
_refine_ls_weighting_scheme calc
_refine_ls_wR_factor_gt 0.0821
_refine_ls_wR_factor_ref 0.0862
_reflns_number_gt 1837
_reflns_number_total 2364
_reflns_threshold_expression >2sigma(I)
_cod_data_source_file nc2296.cif
_cod_data_source_block I
_cod_original_sg_symbol_H-M 'P 21/c'
_cod_database_code 2236506
_cod_database_fobs_code 2236506

loop_
_symmetry_equiv_pos_as_xyz
'x, y, z'
'-x, y+1/2, -z+1/2'
'-x, -y, -z'
'x, -y-1/2, z-1/2'

loop_
_atom_site_type_symbol
_atom_site_label
_atom_site_fract_x
_atom_site_fract_y
_atom_site_fract_z
_atom_site_U_iso_or_equiv
_atom_site_adp_type
_atom_site_calc_flag
_atom_site_refinement_flags
_atom_site_occupancy
_atom_site_symmetry_multiplicity
S S1 0.83045(3) 0.13292(5) 0.85602(3) 0.01958(15) Uani d . 1 1
N N1 0.67962(11) 0.44375(17) 0.84814(9) 0.0179(3) Uani d . 1 1
N N2 0.51660(11) 0.33602(17) 0.87760(9) 0.0181(3) Uani d . 1 1
C C1 0.69759(13) 0.2400(2) 0.97172(11) 0.0177(4) Uani d . 1 1
C C2 0.78691(14) 0.1378(2) 0.96160(11) 0.0175(4) Uani d . 1 1
C C3 0.84541(14) 0.0447(2) 1.03477(11) 0.0198(4) Uani d . 1 1
H H3 0.9047 -0.0264 1.0268 0.024 Uiso calc R 1 1
C C4 0.81731(14) 0.0556(2) 1.11916(11) 0.0211(4) Uani d . 1 1
H H4 0.8564 -0.0089 1.1687 0.025 Uiso calc R 1 1
C C5 0.73182(14) 0.1613(2) 1.13056(11) 0.0211(4) Uani d . 1 1
H H5 0.7137 0.1715 1.1886 0.025 Uiso calc R 1 1
C C6 0.67280(13) 0.2522(2) 1.05782(11) 0.0197(4) Uani d . 1 1
H H6 0.6143 0.3241 1.0666 0.024 Uiso calc R 1 1
C C7 0.63322(13) 0.3418(2) 0.89419(11) 0.0169(4) Uani d . 1 1
C C8 0.79782(14) 0.4649(2) 0.85930(11) 0.0188(4) Uani d . 1 1
C C9 0.87701(14) 0.3391(2) 0.85923(11) 0.0188(4) Uani d . 1 1
C C10 0.99058(14) 0.3727(2) 0.85997(11) 0.0237(4) Uani d . 1 1
H H10 1.0430 0.2861 0.8604 0.028 Uiso calc R 1 1
C C11 1.02769(15) 0.5322(2) 0.86002(12) 0.0290(5) Uani d . 1 1
H H11 1.1051 0.5551 0.8596 0.035 Uiso calc R 1 1
C C12 0.95124(15) 0.6578(2) 0.86075(12) 0.0280(5) Uani d . 1 1
H H12 0.9767 0.7673 0.8618 0.034 Uiso calc R 1 1
C C13 0.83815(14) 0.6251(2) 0.86002(11) 0.0218(4) Uani d . 1 1
H H13 0.7867 0.7128 0.8600 0.026 Uiso calc R 1 1
C C14 0.45010(14) 0.2064(2) 0.90866(11) 0.0200(4) Uani d . 1 1
H H14A 0.5032 0.1237 0.9421 0.024 Uiso calc R 1 1
H H14B 0.4014 0.1529 0.8548 0.024 Uiso calc R 1 1
C C15 0.37461(15) 0.2692(2) 0.97035(12) 0.0252(4) Uani d . 1 1
H H15A 0.3324 0.1782 0.9891 0.038 Uiso calc R 1 1
H H15B 0.3206 0.3493 0.9371 0.038 Uiso calc R 1 1
H H15C 0.4224 0.3203 1.0245 0.038 Uiso calc R 1 1
C C16 0.45022(14) 0.4423(2) 0.80635(11) 0.0188(4) Uani d . 1 1
H H16A 0.4865 0.5510 0.8112 0.023 Uiso calc R 1 1
H H16B 0.3723 0.4555 0.8170 0.023 Uiso calc R 1 1
C C17 0.44140(14) 0.3772(2) 0.71044(11) 0.0209(4) Uani d . 1 1
H H17A 0.3965 0.4527 0.6661 0.031 Uiso calc R 1 1
H H17B 0.4039 0.2707 0.7046 0.031 Uiso calc R 1 1
H H17C 0.5181 0.3662 0.6988 0.031 Uiso calc R 1 1

loop_
_atom_site_aniso_label
_atom_site_aniso_U_11
_atom_site_aniso_U_22
_atom_site_aniso_U_33
_atom_site_aniso_U_12
_atom_site_aniso_U_13
_atom_site_aniso_U_23
S1 0.0205(2) 0.0207(3) 0.0190(2) -0.00074(18) 0.00747(17) -0.00055(18)
N1 0.0153(7) 0.0199(8) 0.0191(7) -0.0019(6) 0.0049(6) -0.0011(6)
N2 0.0153(7) 0.0197(8) 0.0196(8) -0.0014(6) 0.0042(6) 0.0016(6)
C1 0.0148(8) 0.0195(9) 0.0187(9) -0.0059(7) 0.0034(7) -0.0009(7)
C2 0.0163(9) 0.0188(9) 0.0177(9) -0.0058(7) 0.0041(7) -0.0019(7)
C3 0.0170(9) 0.0189(10) 0.0232(9) -0.0023(7) 0.0041(7) -0.0009(8)
C4 0.0190(10) 0.0234(10) 0.0190(9) -0.0051(8) 0.0003(7) 0.0029(8)
C5 0.0192(9) 0.0286(10) 0.0156(9) -0.0079(8) 0.0043(7) -0.0029(7)
C6 0.0154(9) 0.0233(10) 0.0202(9) -0.0046(8) 0.0035(7) -0.0041(7)
C7 0.0172(9) 0.0175(9) 0.0162(8) 0.0000(7) 0.0043(7) -0.0041(7)
C8 0.0177(9) 0.0232(10) 0.0150(8) -0.0038(7) 0.0023(7) -0.0002(7)
C9 0.0190(9) 0.0230(10) 0.0144(8) -0.0041(7) 0.0037(7) 0.0013(7)
C10 0.0171(9) 0.0309(11) 0.0230(9) 0.0009(8) 0.0044(7) 0.0037(8)
C11 0.0164(9) 0.0389(12) 0.0312(11) -0.0071(9) 0.0044(8) 0.0044(9)
C12 0.0235(10) 0.0276(11) 0.0316(11) -0.0108(8) 0.0035(8) 0.0012(9)
C13 0.0201(9) 0.0207(10) 0.0247(10) -0.0018(8) 0.0055(8) -0.0008(8)
C14 0.0177(9) 0.0208(10) 0.0211(9) -0.0025(8) 0.0039(7) -0.0011(8)
C15 0.0229(10) 0.0295(11) 0.0250(9) -0.0061(8) 0.0090(8) 0.0001(8)
C16 0.0159(9) 0.0172(9) 0.0233(9) 0.0016(7) 0.0046(7) 0.0018(7)
C17 0.0182(9) 0.0224(10) 0.0214(9) 0.0024(8) 0.0031(7) 0.0020(7)

loop_
_atom_type_symbol
_atom_type_description
_atom_type_scat_dispersion_real
_atom_type_scat_dispersion_imag
_atom_type_scat_source
C C 0.0181 0.0091 'International Tables Vol C Tables 4.2.6.8 and 6.1.1.4'
H H 0.0000 0.0000 'International Tables Vol C Tables 4.2.6.8 and 6.1.1.4'
S S 0.3331 0.5567 'International Tables Vol C Tables 4.2.6.8 and 6.1.1.4'
N N 0.0311 0.0180 'International Tables Vol C Tables 4.2.6.8 and 6.1.1.4'

loop_
_geom_angle_atom_site_label_1
_geom_angle_atom_site_label_2
_geom_angle_atom_site_label_3
_geom_angle
C2 S1 C9 96.16(8)
C7 N1 C8 124.28(14)
C7 N2 C14 125.08(14)
C7 N2 C16 118.54(14)
C14 N2 C16 114.71(13)
C6 C1 C2 118.19(15)
C6 C1 C7 120.08(15)
C2 C1 C7 121.64(14)
C3 C2 C1 120.48(15)
C3 C2 S1 119.67(13)
C1 C2 S1 119.79(13)
C4 C3 C2 120.26(16)
C4 C3 H3 119.9
C2 C3 H3 119.9
C5 C4 C3 119.52(16)
C5 C4 H4 120.2
C3 C4 H4 120.2
C6 C5 C4 120.27(15)
C6 C5 H5 119.9
C4 C5 H5 119.9
C5 C6 C1 121.19(16)
C5 C6 H6 119.4
C1 C6 H6 119.4
N1 C7 N2 118.19(15)
N1 C7 C1 124.74(14)
N2 C7 C1 116.77(14)
N1 C8 C13 117.10(16)
N1 C8 C9 125.17(16)
C13 C8 C9 117.30(15)
C10 C9 C8 121.12(16)
C10 C9 S1 119.41(14)
C8 C9 S1 119.46(13)
C11 C10 C9 120.26(17)
C11 C10 H10 119.9
C9 C10 H10 119.9
C12 C11 C10 119.53(17)
C12 C11 H11 120.2
C10 C11 H11 120.2
C13 C12 C11 120.46(17)
C13 C12 H12 119.8
C11 C12 H12 119.8
C12 C13 C8 121.32(17)
C12 C13 H13 119.3
C8 C13 H13 119.3
N2 C14 C15 112.82(14)
N2 C14 H14A 109.0
C15 C14 H14A 109.0
N2 C14 H14B 109.0
C15 C14 H14B 109.0
H14A C14 H14B 107.8
C14 C15 H15A 109.5
C14 C15 H15B 109.5
H15A C15 H15B 109.5
C14 C15 H15C 109.5
H15A C15 H15C 109.5
H15B C15 H15C 109.5
N2 C16 C17 113.16(14)
N2 C16 H16A 108.9
C17 C16 H16A 108.9
N2 C16 H16B 108.9
C17 C16 H16B 108.9
H16A C16 H16B 107.8
C16 C17 H17A 109.5
C16 C17 H17B 109.5
H17A C17 H17B 109.5
C16 C17 H17C 109.5
H17A C17 H17C 109.5
H17B C17 H17C 109.5

loop_
_geom_bond_atom_site_label_1
_geom_bond_atom_site_label_2
_geom_bond_distance
S1 C2 1.7814(16)
S1 C9 1.7831(18)
N1 C7 1.291(2)
N1 C8 1.403(2)
N2 C7 1.368(2)
N2 C14 1.470(2)
N2 C16 1.472(2)
C1 C6 1.397(2)
C1 C2 1.398(2)
C1 C7 1.502(2)
C2 C3 1.395(2)
C3 C4 1.388(2)
C3 H3 0.9500
C4 C5 1.385(2)
C4 H4 0.9500
C5 C6 1.383(2)
C5 H5 0.9500
C6 H6 0.9500
C8 C13 1.403(2)
C8 C9 1.406(2)
C9 C10 1.390(2)
C10 C11 1.385(3)
C10 H10 0.9500
C11 C12 1.384(3)
C11 H11 0.9500
C12 C13 1.383(2)
C12 H12 0.9500
C13 H13 0.9500
C14 C15 1.526(2)
C14 H14A 0.9900
C14 H14B 0.9900
C15 H15A 0.9800
C15 H15B 0.9800
C15 H15C 0.9800
C16 C17 1.521(2)
C16 H16A 0.9900
C16 H16B 0.9900
C17 H17A 0.9800
C17 H17B 0.9800
C17 H17C 0.9800

loop_
_geom_hbond_atom_site_label_D
_geom_hbond_atom_site_label_H
_geom_hbond_atom_site_label_A
_geom_hbond_site_symmetry_A
_geom_hbond_distance_DH
_geom_hbond_distance_HA
_geom_hbond_distance_DA
_geom_hbond_angle_DHA
C5 H5 N1 4_566 0.95 2.70 3.576(2) 154
C4 H4 Cg 4_566 0.95 2.81 3.5759(18) 139

loop_
_cod_related_entry_id
_cod_related_entry_database
_cod_related_entry_code
1 ChemSpider 30658133
